data_1546339
loop_
_publ_author_name
'Gair, Joe J.'
'Haines, Brandon E.'
'Filatov, Alexander S.'
'Musaev, D. G.'
'Lewis, Jared C.'

_publ_section_title
;
 Mono-N-Protected Amino Acid Ligands Stabilize Dimeric Palladium(II)
 Complexes of Importance to C-H Functionalization
;
_journal_name_full 'Chem. Sci.'
_journal_paper_doi 10.1039/C7SC01674C
_journal_year 2017
_chemical_absolute_configuration ad
_chemical_formula_moiety 'C30 H38 F6 N4 O6 Pd2, C2 H3 N'
_chemical_formula_sum 'C32 H41 F6 N5 O6 Pd2'
_chemical_formula_weight 918.50
_space_group_crystal_system orthorhombic
_space_group_IT_number 19
_space_group_name_Hall 'P 2ac 2ab'
_space_group_name_H-M_alt 'P 21 21 21'
_symmetry_space_group_name_Hall 'P 2ac 2ab'
_symmetry_space_group_name_H-M 'P 21 21 21'
_atom_sites_solution_hydrogens mixed
_atom_sites_solution_primary dual
_atom_sites_solution_secondary difmap
_audit_creation_date 2016-12-28
_audit_creation_method
;
Olex2 1.2
(compiled 2016.11.30 svn.r3356 for OlexSys, GUI svn.r5269)
;
_audit_update_record
;
2017-04-15 deposited with the CCDC.
2017-06-16 downloaded from the CCDC.
;
_cell_angle_alpha 90
_cell_angle_beta 90
_cell_angle_gamma 90
_cell_formula_units_Z 4
_cell_length_a 9.3180(4)
_cell_length_b 9.8627(4)
_cell_length_c 40.0507(19)
_cell_measurement_reflns_used 9911
_cell_measurement_temperature 100(2)
_cell_measurement_theta_max 24.26
_cell_measurement_theta_min 2.41
_cell_volume 3680.7(3)
_computing_cell_refinement 'SAINT V.8.35A (Bruker AXS Inc., 2013)'
_computing_data_collection 'APEX3 v.2015.9-0 (Bruker AXS Inc., 2015)'
_computing_data_reduction 'SAINT V.8.35A (Bruker AXS Inc., 2013)'
_computing_molecular_graphics
;
OLEX2: a complete structure solution, refinement and analysis program 
Dolomanov et al., 2009

Mercury: visualization and analysis of crystal structures
Macrae, et al., 2006

O. V. Dolomanov, L. J. Bourhis, R. J. Gildea, J. A. K. Howard and H. Puschmann.
J. Appl. Cryst. (2009). 42, 339-341;

C. F. Macrae, P. R. Edgington, P. McCabe, E. Pidcock, G. P. Shields, R. Taylor,
M. Towler and J. van de Streek, J. Appl. Cryst. (2006). 39, 453-457.
;
_computing_publication_material
;
 APEX3 v.2015.5-2 (Bruker AXS Inc., 2015)
 OLEX2 (Dolomanov et al., 2009)
;
_computing_structure_refinement 'XL-2014/7 (Sheldrick, 2015b)'
_computing_structure_solution 'XT 2014/5 (Sheldrick, 2015a)'
_diffrn_ambient_temperature 100(2)
_diffrn_detector_area_resol_mean 10.4167
_diffrn_measured_fraction_theta_full 0.989
_diffrn_measured_fraction_theta_max 0.954
_diffrn_measurement_device_type 'Bruker D8 Venture PHOTON 100 CMOS'
_diffrn_measurement_method '\f and \w scans'
_diffrn_radiation_monochromator mirrors
_diffrn_radiation_type MoK\a
_diffrn_radiation_wavelength 0.71073
_diffrn_reflns_av_R_equivalents 0.0715
_diffrn_reflns_av_unetI/netI 0.0850
_diffrn_reflns_Laue_measured_fraction_full 0.989
_diffrn_reflns_Laue_measured_fraction_max 0.954
_diffrn_reflns_limit_h_max 11
_diffrn_reflns_limit_h_min -11
_diffrn_reflns_limit_k_max 12
_diffrn_reflns_limit_k_min -11
_diffrn_reflns_limit_l_max 49
_diffrn_reflns_limit_l_min -44
_diffrn_reflns_number 39996
_diffrn_reflns_point_group_measured_fraction_full 0.973
_diffrn_reflns_point_group_measured_fraction_max 0.918
_diffrn_reflns_theta_full 25.242
_diffrn_reflns_theta_max 26.364
_diffrn_reflns_theta_min 2.127
_diffrn_source 'INCOATEC ImuS micro-focus source'
_diffrn_standards_number 0
_exptl_absorpt_coefficient_mu 1.056
_exptl_absorpt_correction_T_max 0.7454
_exptl_absorpt_correction_T_min 0.6947
_exptl_absorpt_correction_type multi-scan
_exptl_absorpt_process_details
;
SADABS-2014/5 (Bruker,2014/5) was used for absorption correction. 
wR2(int) was 0.0725 before and 0.0638 after correction. 
The Ratio of minimum to maximum transmission is 0.9320. 
The \l/2 correction factor is 0.00150.
;
_exptl_crystal_colour 'light yellow'
_exptl_crystal_colour_modifier light
_exptl_crystal_colour_primary yellow
_exptl_crystal_density_diffrn 1.658
_exptl_crystal_description plate
_exptl_crystal_F_000 1848
_exptl_crystal_size_max 0.34
_exptl_crystal_size_mid 0.16
_exptl_crystal_size_min 0.14
_refine_diff_density_max 0.667
_refine_diff_density_min -0.747
_refine_diff_density_rms 0.125
_refine_ls_abs_structure_details
;
 Flack x determined using 1989 quotients [(I+)-(I-)]/[(I+)+(I-)]
 (Parsons, Flack and Wagner, Acta Cryst. B69 (2013) 249-259).
;
_refine_ls_abs_structure_Flack 0.008(14)
_refine_ls_extinction_method none
_refine_ls_goodness_of_fit_ref 1.046
_refine_ls_hydrogen_treatment mixed
_refine_ls_matrix_type full
_refine_ls_number_parameters 475
_refine_ls_number_reflns 6909
_refine_ls_number_restraints 45
_refine_ls_restrained_S_all 1.044
_refine_ls_R_factor_all 0.0728
_refine_ls_R_factor_gt 0.0435
_refine_ls_shift/su_max 0.001
_refine_ls_shift/su_mean 0.000
_refine_ls_structure_factor_coef Fsqd
_refine_ls_weighting_details 'w=1/[\s^2^(Fo^2^)+(0.0157P)^2^+4.0298P] where P=(Fo^2^+2Fc^2^)/3'
_refine_ls_weighting_scheme calc
_refine_ls_wR_factor_gt 0.0576
_refine_ls_wR_factor_ref 0.0620
_reflns_Friedel_coverage 0.695
_reflns_Friedel_fraction_full 0.951
_reflns_Friedel_fraction_max 0.871
_reflns_number_gt 5570
_reflns_number_total 6909
_reflns_threshold_expression 'I > 2\s(I)'
_cod_data_source_file c7sc01674c6.cif
_cod_data_source_block complex_6b
_cod_database_code 1546339
_shelx_space_group_comment
;
The symmetry employed for this shelxl refinement is uniquely defined
by the following loop, which should always be used as a source of
symmetry information in preference to the above space-group names.
They are only intended as comments.
;
_shelx_estimated_absorpt_t_max 0.866
_shelx_estimated_absorpt_t_min 0.715
_olex2_refinement_description
;
1. Fixed Uiso
 At 1.2 times of:
  All C(H) groups, All C(H,H) groups, All N(H) groups
 At 1.5 times of:
  All C(H,H,H) groups
2. Rigid body (RIGU) restrains
 O5, O4, C26, C27
 with sigma for 1-2 distances of 0.005 and sigma for 1-3 distances of 0.01
 F3, F1, F2, C8
 with sigma for 1-2 distances of 0.004 and sigma for 1-3 distances of 0.004
 C32, C31, N5
 with sigma for 1-2 distances of 0.004 and sigma for 1-3 distances of 0.004
3.a Ternary CH refined with riding coordinates:
 C12(H12), C27(H27)
3.b Secondary CH2 refined with riding coordinates:
 C7(H7A,H7B), C22(H22A,H22B)
3.c Aromatic/amide H refined with riding coordinates:
 C2(H2A), C3(H3), C4(H4A), C17(H17), C18(H18), C19(H19)
3.d Idealised Me refined as rotating group:
 C9(H9A,H9B,H9C), C10(H10A,H10B,H10C), C13(H13A,H13B,H13C), C15(H15A,H15B,
 H15C), C24(H24A,H24B,H24C), C25(H25A,H25B,H25C), C28(H28A,H28B,H28C), C30(H30A,
 H30B,H30C), C32(H32A,H32B,H32C)
;
_shelx_shelxl_version_number 2016/6
_olex2_submission_special_instructions 'No special instructions were received'

loop_
_space_group_symop_operation_xyz
'x, y, z'
'-x+1/2, -y, z+1/2'
'-x, y+1/2, -z+1/2'
'x+1/2, -y+1/2, -z'

loop_
_atom_site_label
_atom_site_type_symbol
_atom_site_fract_x
_atom_site_fract_y
_atom_site_fract_z
_atom_site_U_iso_or_equiv
_atom_site_adp_type
_atom_site_occupancy
_atom_site_site_symmetry_order
_atom_site_calc_flag
_atom_site_refinement_flags_posn
_atom_site_refinement_flags_adp
Pd1 Pd 0.66735(5) 0.44898(5) 0.36143(2) 0.01437(13) Uani 1 1 d . .
Pd2 Pd 0.58328(5) 0.16175(5) 0.37214(2) 0.01413(13) Uani 1 1 d . .
O1 O 0.4982(4) 0.4453(5) 0.32903(10) 0.0173(10) Uani 1 1 d . .
O2 O 0.4574(4) 0.2196(4) 0.32996(10) 0.0160(11) Uani 1 1 d . .
O3 O 0.1787(6) 0.3112(4) 0.23245(11) 0.0270(12) Uani 1 1 d . .
O4 O 0.7965(4) 0.3473(5) 0.32571(10) 0.0185(11) Uani 1 1 d . U
O5 O 0.7493(5) 0.1304(4) 0.34009(11) 0.0171(11) Uani 1 1 d . U
O6 O 1.0869(5) 0.1046(5) 0.34242(12) 0.0284(12) Uani 1 1 d . .
N1 N 0.8350(6) 0.4864(5) 0.39366(13) 0.0151(13) Uani 1 1 d . .
N2 N 0.2989(6) 0.2259(6) 0.27598(14) 0.0163(14) Uani 1 1 d . .
H2 H 0.328(7) 0.158(6) 0.2864(15) 0.020 Uiso 1 1 d R .
N3 N 0.4183(6) 0.1588(5) 0.40623(12) 0.0137(11) Uani 1 1 d . .
N4 N 0.9567(5) 0.0399(6) 0.29815(13) 0.0151(14) Uani 1 1 d . .
H4 H 0.915(7) -0.028(6) 0.2883(15) 0.018 Uiso 1 1 d R .
C1 C 0.5577(6) 0.5491(6) 0.39517(15) 0.0130(15) Uani 1 1 d . .
C2 C 0.4211(7) 0.6058(6) 0.39130(17) 0.0171(15) Uani 1 1 d . .
H2A H 0.371470 0.597309 0.370695 0.020 Uiso 1 1 calc R .
C3 C 0.3592(7) 0.6742(6) 0.41762(16) 0.0184(16) Uani 1 1 d . .
H3 H 0.266214 0.711955 0.414886 0.022 Uiso 1 1 calc R .
C4 C 0.4279(8) 0.6891(6) 0.44756(17) 0.0186(16) Uani 1 1 d . .
H4A H 0.382488 0.737046 0.465218 0.022 Uiso 1 1 calc R .
C5 C 0.5639(7) 0.6345(6) 0.45227(15) 0.0129(15) Uani 1 1 d . .
C6 C 0.6292(6) 0.5629(6) 0.42575(15) 0.0122(15) Uani 1 1 d . .
C7 C 0.7726(7) 0.4941(7) 0.42778(16) 0.0165(17) Uani 1 1 d . .
H7A H 0.837302 0.545980 0.442647 0.020 Uiso 1 1 calc R .
H7B H 0.761200 0.401725 0.437085 0.020 Uiso 1 1 calc R .
C8 C 0.6417(7) 0.6518(7) 0.48418(17) 0.0222(16) Uani 1 1 d . U
C9 C 0.8949(7) 0.6198(6) 0.38479(17) 0.0230(18) Uani 1 1 d . .
H9A H 0.929764 0.617559 0.361712 0.035 Uiso 1 1 calc GR .
H9B H 0.974552 0.641450 0.399836 0.035 Uiso 1 1 calc GR .
H9C H 0.820073 0.689115 0.386908 0.035 Uiso 1 1 calc GR .
C10 C 0.9502(7) 0.3858(7) 0.39300(17) 0.0254(19) Uani 1 1 d . .
H10A H 0.910411 0.295757 0.397591 0.038 Uiso 1 1 calc GR .
H10B H 1.021889 0.408394 0.410024 0.038 Uiso 1 1 calc GR .
H10C H 0.995668 0.385849 0.370927 0.038 Uiso 1 1 calc GR .
C11 C 0.4411(6) 0.3386(8) 0.31896(15) 0.0159(15) Uani 1 1 d . .
C12 C 0.3282(7) 0.3572(6) 0.29151(15) 0.0151(15) Uani 1 1 d . .
H12 H 0.367165 0.420280 0.274176 0.018 Uiso 1 1 calc R .
C13 C 0.1951(6) 0.4205(6) 0.30695(16) 0.0176(16) Uani 1 1 d . .
H13A H 0.121528 0.432420 0.289723 0.026 Uiso 1 1 calc GR .
H13B H 0.219816 0.508977 0.316524 0.026 Uiso 1 1 calc GR .
H13C H 0.158259 0.361069 0.324578 0.026 Uiso 1 1 calc GR .
C14 C 0.2300(8) 0.2139(7) 0.24691(17) 0.0191(18) Uani 1 1 d . .
C15 C 0.2185(7) 0.0736(6) 0.23287(17) 0.0249(18) Uani 1 1 d . .
H15A H 0.120542 0.058272 0.224800 0.037 Uiso 1 1 calc GR .
H15B H 0.241189 0.007314 0.250319 0.037 Uiso 1 1 calc GR .
H15C H 0.286183 0.063401 0.214316 0.037 Uiso 1 1 calc GR .
C16 C 0.6923(7) 0.1031(6) 0.41113(16) 0.0145(16) Uani 1 1 d . .
C17 C 0.8267(7) 0.0423(7) 0.41064(16) 0.0211(16) Uani 1 1 d . .
H17 H 0.872704 0.024704 0.389916 0.025 Uiso 1 1 calc R .
C18 C 0.8947(7) 0.0070(6) 0.44052(18) 0.0245(18) Uani 1 1 d . .
H18 H 0.986956 -0.034055 0.440053 0.029 Uiso 1 1 calc R .
C19 C 0.8285(7) 0.0315(7) 0.47052(16) 0.0228(16) Uani 1 1 d . .
H19 H 0.875771 0.008301 0.490745 0.027 Uiso 1 1 calc R .
C20 C 0.6946(7) 0.0890(6) 0.47157(16) 0.0144(16) Uani 1 1 d . .
C21 C 0.6250(6) 0.1247(6) 0.44149(16) 0.0130(16) Uani 1 1 d . .
C22 C 0.4804(7) 0.1913(6) 0.43925(16) 0.0157(17) Uani 1 1 d . .
H22A H 0.417036 0.157216 0.457229 0.019 Uiso 1 1 calc R .
H22B H 0.490344 0.290655 0.441817 0.019 Uiso 1 1 calc R .
C23 C 0.6230(8) 0.1118(8) 0.50421(17) 0.026(2) Uani 1 1 d . .
C24 C 0.3597(7) 0.0195(6) 0.40669(17) 0.0205(18) Uani 1 1 d . .
H24A H 0.322139 -0.003204 0.384529 0.031 Uiso 1 1 calc GR .
H24B H 0.282182 0.013875 0.423162 0.031 Uiso 1 1 calc GR .
H24C H 0.435986 -0.044426 0.412672 0.031 Uiso 1 1 calc GR .
C25 C 0.2971(6) 0.2526(6) 0.39877(16) 0.0181(17) Uani 1 1 d . .
H25A H 0.332427 0.346144 0.398293 0.027 Uiso 1 1 calc GR .
H25B H 0.223417 0.243691 0.416094 0.027 Uiso 1 1 calc GR .
H25C H 0.255657 0.229559 0.377001 0.027 Uiso 1 1 calc GR .
C26 C 0.8076(7) 0.2215(7) 0.32273(15) 0.0144(15) Uani 1 1 d . U
C27 C 0.8965(7) 0.1726(7) 0.29280(15) 0.0178(16) Uani 1 1 d . U
H27 H 0.977126 0.237912 0.289202 0.021 Uiso 1 1 calc R .
C28 C 0.8022(8) 0.1737(7) 0.26215(16) 0.0264(18) Uani 1 1 d . .
H28A H 0.859866 0.151154 0.242458 0.040 Uiso 1 1 calc GR .
H28B H 0.760141 0.264082 0.259339 0.040 Uiso 1 1 calc GR .
H28C H 0.725368 0.106718 0.264768 0.040 Uiso 1 1 calc GR .
C29 C 1.0476(7) 0.0164(7) 0.32348(18) 0.0205(18) Uani 1 1 d . .
C30 C 1.0955(8) -0.1299(6) 0.32719(18) 0.0301(19) Uani 1 1 d . .
H30A H 1.195755 -0.138335 0.320085 0.045 Uiso 1 1 calc GR .
H30B H 1.034974 -0.188217 0.313267 0.045 Uiso 1 1 calc GR .
H30C H 1.086765 -0.157467 0.350605 0.045 Uiso 1 1 calc GR .
F1 F 0.5677(5) 0.7206(4) 0.50723(9) 0.0318(11) Uani 1 1 d . U
F2 F 0.7666(4) 0.7193(4) 0.48031(9) 0.0286(10) Uani 1 1 d . U
F3 F 0.6785(4) 0.5330(4) 0.49850(9) 0.0277(10) Uani 1 1 d . U
F4 F 0.5840(5) 0.2417(4) 0.50874(10) 0.0407(12) Uani 1 1 d . .
F5 F 0.7050(4) 0.0783(4) 0.53020(9) 0.0398(12) Uani 1 1 d . .
F6 F 0.5018(4) 0.0381(5) 0.50750(10) 0.0393(11) Uani 1 1 d . .
N5 N 0.4461(7) -0.0687(8) 0.2906(2) 0.056(2) Uani 1 1 d . U
C31 C 0.5232(9) -0.1163(8) 0.3086(2) 0.042(2) Uani 1 1 d . U
C32 C 0.6262(9) -0.1742(8) 0.33332(19) 0.046(2) Uani 1 1 d . U
H32A H 0.724185 -0.147494 0.327318 0.070 Uiso 1 1 calc GR .
H32B H 0.618739 -0.273313 0.333215 0.070 Uiso 1 1 calc GR .
H32C H 0.603364 -0.139841 0.355653 0.070 Uiso 1 1 calc GR .

loop_
_atom_site_aniso_label
_atom_site_aniso_U_11
_atom_site_aniso_U_22
_atom_site_aniso_U_33
_atom_site_aniso_U_23
_atom_site_aniso_U_13
_atom_site_aniso_U_12
Pd1 0.0151(3) 0.0152(3) 0.0129(3) -0.0028(2) -0.0023(2) 0.0007(3)
Pd2 0.0133(2) 0.0167(3) 0.0124(3) 0.0031(2) 0.0003(2) 0.0013(3)
O1 0.023(2) 0.012(2) 0.016(3) -0.005(2) -0.010(2) 0.000(2)
O2 0.017(3) 0.020(3) 0.011(3) 0.003(2) -0.005(2) 0.000(2)
O3 0.040(3) 0.017(3) 0.024(3) 0.002(2) -0.017(3) 0.004(3)
O4 0.022(3) 0.019(3) 0.015(3) -0.003(2) 0.005(2) 0.001(2)
O5 0.018(3) 0.016(3) 0.017(3) 0.006(2) 0.002(2) 0.001(2)
O6 0.028(3) 0.029(3) 0.028(3) -0.005(2) -0.010(3) -0.012(3)
N1 0.016(3) 0.014(3) 0.016(3) -0.001(2) 0.001(3) 0.001(3)
N2 0.022(4) 0.015(3) 0.012(4) 0.004(3) -0.001(3) 0.003(3)
N3 0.011(3) 0.015(3) 0.015(3) 0.002(3) 0.000(3) 0.000(3)
N4 0.017(3) 0.014(3) 0.014(3) -0.002(3) 0.001(2) -0.005(3)
C1 0.017(4) 0.009(3) 0.013(4) -0.002(3) -0.001(3) 0.000(3)
C2 0.019(4) 0.016(3) 0.016(4) 0.000(3) -0.004(3) -0.002(3)
C3 0.015(4) 0.015(4) 0.025(4) -0.002(3) -0.002(3) 0.002(3)
C4 0.023(4) 0.010(4) 0.023(4) -0.004(3) 0.005(4) -0.002(3)
C5 0.020(4) 0.011(4) 0.008(4) -0.002(3) 0.001(3) -0.006(3)
C6 0.009(4) 0.008(3) 0.020(4) 0.005(3) 0.000(3) -0.001(3)
C7 0.017(4) 0.019(4) 0.013(4) 0.001(3) -0.001(3) -0.005(3)
C8 0.019(4) 0.028(4) 0.019(4) -0.001(3) 0.003(3) -0.004(3)
C9 0.019(4) 0.028(4) 0.022(4) -0.002(3) 0.000(3) -0.008(3)
C10 0.016(4) 0.038(5) 0.022(4) -0.004(3) 0.001(3) 0.009(3)
C11 0.011(4) 0.025(4) 0.011(4) -0.002(4) 0.008(3) 0.005(4)
C12 0.020(3) 0.009(3) 0.016(4) 0.005(3) -0.006(3) -0.005(4)
C13 0.016(4) 0.014(4) 0.023(4) -0.005(3) -0.008(3) 0.004(3)
C14 0.022(4) 0.021(4) 0.014(5) -0.002(3) 0.002(3) -0.002(4)
C15 0.024(4) 0.023(4) 0.027(5) -0.007(4) -0.005(3) -0.001(4)
C16 0.014(4) 0.014(3) 0.016(4) 0.002(3) 0.001(3) 0.002(3)
C17 0.024(4) 0.024(4) 0.015(4) 0.007(3) 0.009(3) -0.005(4)
C18 0.018(4) 0.024(4) 0.032(5) 0.008(3) -0.008(4) 0.008(3)
C19 0.028(4) 0.031(4) 0.010(4) 0.004(3) -0.001(4) 0.000(4)
C20 0.014(4) 0.011(4) 0.019(4) -0.003(3) -0.003(3) 0.001(3)
C21 0.014(4) 0.009(3) 0.016(4) 0.004(3) 0.001(3) -0.002(3)
C22 0.017(4) 0.013(4) 0.018(4) -0.001(3) -0.003(3) -0.002(3)
C23 0.030(5) 0.037(5) 0.012(5) 0.001(4) -0.006(4) 0.000(4)
C24 0.020(4) 0.022(4) 0.019(4) 0.000(3) -0.001(3) -0.001(3)
C25 0.016(4) 0.023(4) 0.015(4) 0.006(3) 0.000(3) 0.002(3)
C26 0.013(4) 0.023(4) 0.007(4) 0.000(3) -0.007(3) -0.001(3)
C27 0.021(4) 0.014(4) 0.018(4) -0.001(3) 0.004(3) -0.011(3)
C28 0.045(5) 0.025(4) 0.010(4) 0.001(4) -0.002(3) 0.012(4)
C29 0.018(4) 0.026(4) 0.018(4) 0.003(3) 0.008(3) 0.000(3)
C30 0.026(4) 0.025(4) 0.039(5) -0.002(4) 0.001(4) 0.004(4)
F1 0.040(3) 0.042(3) 0.013(2) -0.0173(19) 0.001(2) 0.005(2)
F2 0.029(2) 0.035(2) 0.022(3) -0.0061(19) -0.0031(19) -0.016(2)
F3 0.032(2) 0.032(2) 0.019(2) 0.005(2) -0.004(2) -0.002(2)
F4 0.062(3) 0.032(2) 0.028(3) -0.007(2) 0.005(3) 0.017(3)
F5 0.047(3) 0.060(3) 0.012(2) 0.002(2) -0.008(2) 0.017(2)
F6 0.038(3) 0.058(3) 0.022(3) 0.007(2) 0.008(2) -0.009(3)
N5 0.044(5) 0.057(5) 0.068(6) 0.016(4) -0.008(4) 0.011(4)
C31 0.042(5) 0.034(5) 0.050(6) -0.003(4) 0.006(4) 0.000(4)
C32 0.068(7) 0.039(5) 0.033(5) 0.015(4) 0.009(4) 0.008(5)

loop_
_atom_type_symbol
_atom_type_description
_atom_type_scat_dispersion_real
_atom_type_scat_dispersion_imag
_atom_type_scat_source
C C 0.0033 0.0016 'International Tables Vol C Tables 4.2.6.8 and 6.1.1.4'
H H 0.0000 0.0000 'International Tables Vol C Tables 4.2.6.8 and 6.1.1.4'
F F 0.0171 0.0103 'International Tables Vol C Tables 4.2.6.8 and 6.1.1.4'
N N 0.0061 0.0033 'International Tables Vol C Tables 4.2.6.8 and 6.1.1.4'
O O 0.0106 0.0060 'International Tables Vol C Tables 4.2.6.8 and 6.1.1.4'
Pd Pd -0.9988 1.0072 'International Tables Vol C Tables 4.2.6.8 and 6.1.1.4'

loop_
_geom_angle_atom_site_label_1
_geom_angle_atom_site_label_2
_geom_angle_atom_site_label_3
_geom_angle
O1 Pd1 O4 90.04(16)
O1 Pd1 N1 170.72(19)
N1 Pd1 O4 94.41(18)
C1 Pd1 O1 92.6(2)
C1 Pd1 O4 176.7(2)
C1 Pd1 N1 82.7(2)
O5 Pd2 O2 87.66(16)
O5 Pd2 N3 170.3(2)
N3 Pd2 O2 96.80(18)
C16 Pd2 O2 177.6(2)
C16 Pd2 O5 93.7(2)
C16 Pd2 N3 81.6(2)
C11 O1 Pd1 123.4(4)
C11 O2 Pd2 126.2(4)
C26 O4 Pd1 125.5(4)
C26 O5 Pd2 124.6(4)
C7 N1 Pd1 106.8(4)
C9 N1 Pd1 107.2(4)
C9 N1 C7 108.9(5)
C10 N1 Pd1 115.1(4)
C10 N1 C7 109.8(5)
C10 N1 C9 108.9(5)
C12 N2 H2 116(4)
C14 N2 H2 121(4)
C14 N2 C12 122.7(6)
C22 N3 Pd2 107.3(4)
C22 N3 C25 110.0(5)
C24 N3 Pd2 107.3(4)
C24 N3 C22 109.5(5)
C24 N3 C25 107.4(5)
C25 N3 Pd2 115.1(4)
C27 N4 H4 117(4)
C29 N4 H4 119(4)
C29 N4 C27 121.0(6)
C2 C1 Pd1 126.8(5)
C2 C1 C6 119.4(6)
C6 C1 Pd1 113.8(4)
C1 C2 H2A 120.3
C3 C2 C1 119.5(6)
C3 C2 H2A 120.3
C2 C3 H3 119.1
C4 C3 C2 121.9(6)
C4 C3 H3 119.1
C3 C4 H4A 119.9
C3 C4 C5 120.2(6)
C5 C4 H4A 119.9
C4 C5 C6 119.0(6)
C4 C5 C8 121.2(6)
C6 C5 C8 119.8(6)
C1 C6 C5 120.1(5)
C1 C6 C7 115.3(5)
C5 C6 C7 124.6(6)
N1 C7 C6 108.8(5)
N1 C7 H7A 109.9
N1 C7 H7B 109.9
C6 C7 H7A 109.9
C6 C7 H7B 109.9
H7A C7 H7B 108.3
F1 C8 C5 113.8(6)
F1 C8 F2 105.9(5)
F1 C8 F3 106.2(5)
F2 C8 C5 112.3(5)
F3 C8 C5 113.0(6)
F3 C8 F2 104.9(5)
N1 C9 H9A 109.5
N1 C9 H9B 109.5
N1 C9 H9C 109.5
H9A C9 H9B 109.5
H9A C9 H9C 109.5
H9B C9 H9C 109.5
N1 C10 H10A 109.5
N1 C10 H10B 109.5
N1 C10 H10C 109.5
H10A C10 H10B 109.5
H10A C10 H10C 109.5
H10B C10 H10C 109.5
O1 C11 O2 128.3(6)
O1 C11 C12 115.1(6)
O2 C11 C12 116.4(6)
N2 C12 C11 109.1(5)
N2 C12 H12 108.9
N2 C12 C13 112.6(5)
C11 C12 H12 108.9
C13 C12 C11 108.5(5)
C13 C12 H12 108.9
C12 C13 H13A 109.5
C12 C13 H13B 109.5
C12 C13 H13C 109.5
H13A C13 H13B 109.5
H13A C13 H13C 109.5
H13B C13 H13C 109.5
O3 C14 N2 122.2(6)
O3 C14 C15 121.4(6)
N2 C14 C15 116.4(6)
C14 C15 H15A 109.5
C14 C15 H15B 109.5
C14 C15 H15C 109.5
H15A C15 H15B 109.5
H15A C15 H15C 109.5
H15B C15 H15C 109.5
C17 C16 Pd2 125.9(5)
C21 C16 Pd2 114.9(5)
C21 C16 C17 119.2(6)
C16 C17 H17 119.9
C16 C17 C18 120.3(6)
C18 C17 H17 119.9
C17 C18 H18 119.9
C19 C18 C17 120.1(6)
C19 C18 H18 119.9
C18 C19 H19 119.7
C20 C19 C18 120.6(6)
C20 C19 H19 119.7
C19 C20 C21 119.6(6)
C19 C20 C23 119.9(6)
C21 C20 C23 120.5(6)
C16 C21 C20 120.2(6)
C16 C21 C22 114.9(5)
C20 C21 C22 124.9(6)
N3 C22 C21 108.1(5)
N3 C22 H22A 110.1
N3 C22 H22B 110.1
C21 C22 H22A 110.1
C21 C22 H22B 110.1
H22A C22 H22B 108.4
F4 C23 C20 112.6(6)
F4 C23 F6 105.9(6)
F5 C23 C20 113.1(6)
F5 C23 F4 106.6(6)
F5 C23 F6 105.7(6)
F6 C23 C20 112.4(6)
N3 C24 H24A 109.5
N3 C24 H24B 109.5
N3 C24 H24C 109.5
H24A C24 H24B 109.5
H24A C24 H24C 109.5
H24B C24 H24C 109.5
N3 C25 H25A 109.5
N3 C25 H25B 109.5
N3 C25 H25C 109.5
H25A C25 H25B 109.5
H25A C25 H25C 109.5
H25B C25 H25C 109.5
O4 C26 O5 128.3(6)
O4 C26 C27 115.5(6)
O5 C26 C27 116.1(6)
N4 C27 C26 112.3(5)
N4 C27 H27 108.4
N4 C27 C28 110.8(5)
C26 C27 H27 108.4
C28 C27 C26 108.5(5)
C28 C27 H27 108.4
C27 C28 H28A 109.5
C27 C28 H28B 109.5
C27 C28 H28C 109.5
H28A C28 H28B 109.5
H28A C28 H28C 109.5
H28B C28 H28C 109.5
O6 C29 N4 122.7(6)
O6 C29 C30 122.2(6)
N4 C29 C30 115.1(6)
C29 C30 H30A 109.5
C29 C30 H30B 109.5
C29 C30 H30C 109.5
H30A C30 H30B 109.5
H30A C30 H30C 109.5
H30B C30 H30C 109.5
N5 C31 C32 177.6(10)
C31 C32 H32A 109.5
C31 C32 H32B 109.5
C31 C32 H32C 109.5
H32A C32 H32B 109.5
H32A C32 H32C 109.5
H32B C32 H32C 109.5

loop_
_geom_bond_atom_site_label_1
_geom_bond_atom_site_label_2
_geom_bond_distance
Pd1 O1 2.042(4)
Pd1 O4 2.121(4)
Pd1 N1 2.060(5)
Pd1 C1 1.961(6)
Pd2 O2 2.134(4)
Pd2 O5 2.034(4)
Pd2 N3 2.056(5)
Pd2 C16 1.951(6)
O1 C11 1.246(8)
O2 C11 1.263(8)
O3 C14 1.219(8)
O4 C26 1.251(8)
O5 C26 1.260(7)
O6 C29 1.211(8)
N1 C7 1.487(8)
N1 C9 1.472(7)
N1 C10 1.462(8)
N2 H2 0.84(6)
N2 C12 1.463(8)
N2 C14 1.335(8)
N3 C22 1.479(8)
N3 C24 1.479(8)
N3 C25 1.490(7)
N4 H4 0.87(6)
N4 C27 1.440(8)
N4 C29 1.342(8)
C1 C2 1.398(9)
C1 C6 1.401(8)
C2 H2A 0.9500
C2 C3 1.378(9)
C3 H3 0.9500
C3 C4 1.367(9)
C4 H4A 0.9500
C4 C5 1.390(9)
C5 C6 1.413(8)
C5 C8 1.479(9)
C6 C7 1.501(8)
C7 H7A 0.9900
C7 H7B 0.9900
C8 F1 1.337(7)
C8 F2 1.350(7)
C8 F3 1.349(8)
C9 H9A 0.9800
C9 H9B 0.9800
C9 H9C 0.9800
C10 H10A 0.9800
C10 H10B 0.9800
C10 H10C 0.9800
C11 C12 1.533(8)
C12 H12 1.0000
C12 C13 1.520(8)
C13 H13A 0.9800
C13 H13B 0.9800
C13 H13C 0.9800
C14 C15 1.497(9)
C15 H15A 0.9800
C15 H15B 0.9800
C15 H15C 0.9800
C16 C17 1.389(9)
C16 C21 1.385(9)
C17 H17 0.9500
C17 C18 1.398(9)
C18 H18 0.9500
C18 C19 1.372(9)
C19 H19 0.9500
C19 C20 1.372(9)
C20 C21 1.413(8)
C20 C23 1.485(9)
C21 C22 1.501(8)
C22 H22A 0.9900
C22 H22B 0.9900
C23 F4 1.343(8)
C23 F5 1.333(7)
C23 F6 1.350(8)
C24 H24A 0.9800
C24 H24B 0.9800
C24 H24C 0.9800
C25 H25A 0.9800
C25 H25B 0.9800
C25 H25C 0.9800
C26 C27 1.535(8)
C27 H27 1.0000
C27 C28 1.510(9)
C28 H28A 0.9800
C28 H28B 0.9800
C28 H28C 0.9800
C29 C30 1.517(9)
C30 H30A 0.9800
C30 H30B 0.9800
C30 H30C 0.9800
N5 C31 1.120(10)
C31 C32 1.493(11)
C32 H32A 0.9800
C32 H32B 0.9800
C32 H32C 0.9800

loop_
_geom_torsion_atom_site_label_1
_geom_torsion_atom_site_label_2
_geom_torsion_atom_site_label_3
_geom_torsion_atom_site_label_4
_geom_torsion
Pd1 O1 C11 O2 12.4(9)
Pd1 O1 C11 C12 -172.8(4)
Pd1 O4 C26 O5 -1.7(10)
Pd1 O4 C26 C27 174.3(4)
Pd1 N1 C7 C6 -37.3(5)
Pd1 C1 C2 C3 -179.6(5)
Pd1 C1 C6 C5 179.1(4)
Pd1 C1 C6 C7 -2.6(7)
Pd2 O2 C11 O1 3.4(9)
Pd2 O2 C11 C12 -171.3(4)
Pd2 O5 C26 O4 14.4(9)
Pd2 O5 C26 C27 -161.6(4)
Pd2 N3 C22 C21 -37.8(5)
Pd2 C16 C17 C18 178.9(5)
Pd2 C16 C21 C20 -178.6(4)
Pd2 C16 C21 C22 -0.8(7)
O1 C11 C12 N2 165.0(5)
O1 C11 C12 C13 -72.0(7)
O2 C11 C12 N2 -19.6(7)
O2 C11 C12 C13 103.4(6)
O4 C26 C27 N4 154.9(6)
O4 C26 C27 C28 -82.3(7)
O5 C26 C27 N4 -28.5(8)
O5 C26 C27 C28 94.3(7)
C1 C2 C3 C4 0.4(10)
C1 C6 C7 N1 27.5(7)
C2 C1 C6 C5 -0.5(9)
C2 C1 C6 C7 177.8(5)
C2 C3 C4 C5 -0.2(10)
C3 C4 C5 C6 -0.3(9)
C3 C4 C5 C8 178.7(6)
C4 C5 C6 C1 0.7(9)
C4 C5 C6 C7 -177.4(6)
C4 C5 C8 F1 1.4(9)
C4 C5 C8 F2 -118.9(6)
C4 C5 C8 F3 122.6(6)
C5 C6 C7 N1 -154.3(6)
C6 C1 C2 C3 -0.1(9)
C6 C5 C8 F1 -179.6(5)
C6 C5 C8 F2 60.1(8)
C6 C5 C8 F3 -58.4(8)
C8 C5 C6 C1 -178.3(6)
C8 C5 C6 C7 3.5(9)
C9 N1 C7 C6 78.1(6)
C10 N1 C7 C6 -162.7(5)
C12 N2 C14 O3 -4.9(10)
C12 N2 C14 C15 175.2(6)
C14 N2 C12 C11 -165.0(6)
C14 N2 C12 C13 74.5(8)
C16 C17 C18 C19 0.4(10)
C16 C21 C22 N3 26.5(7)
C17 C16 C21 C20 2.0(9)
C17 C16 C21 C22 179.8(6)
C17 C18 C19 C20 0.8(10)
C18 C19 C20 C21 -0.6(10)
C18 C19 C20 C23 178.5(6)
C19 C20 C21 C16 -0.8(9)
C19 C20 C21 C22 -178.4(6)
C19 C20 C23 F4 124.5(7)
C19 C20 C23 F5 3.5(9)
C19 C20 C23 F6 -116.0(7)
C20 C21 C22 N3 -155.8(6)
C21 C16 C17 C18 -1.8(10)
C21 C20 C23 F4 -56.3(8)
C21 C20 C23 F5 -177.3(6)
C21 C20 C23 F6 63.2(8)
C23 C20 C21 C16 -180.0(6)
C23 C20 C21 C22 2.4(9)
C24 N3 C22 C21 78.4(6)
C25 N3 C22 C21 -163.7(5)
C27 N4 C29 O6 -2.1(10)
C27 N4 C29 C30 176.7(6)
C29 N4 C27 C26 -60.5(7)
C29 N4 C27 C28 178.0(6)
